data_2202956
loop_
_publ_author_name
'Crocock, Barry'
'Long, Conor'
'Howie, R. Alan'

_publ_section_title Dicarbonyl(\h^2^-<i>cis</i>-cyclooctene)(\h^5^-methylcyclopentadienyl)manganese(I)
_journal_issue 8
_journal_name_full 'Acta Crystallographica Section E'
_journal_page_first m676
_journal_page_last m678
_journal_paper_doi 10.1107/S160053680301626X
_journal_volume 59
_journal_year 2003
_chemical_formula_iupac '[Mn (C8 H14) (C6 H7) (C O)2]'
_chemical_formula_moiety 'C16 H21 Mn O2'
_chemical_formula_sum 'C16 H21 Mn O2'
_chemical_formula_weight 300.27
_chemical_name_systematic
;
Dicarbonyl(\h^2^-cis-cyclooctene)(\h^5^-methylcyclopentadienyl)manganese(I)
;
_space_group_IT_number 14
_symmetry_cell_setting monoclinic
_symmetry_space_group_name_Hall '-P 2yn'
_symmetry_space_group_name_H-M 'P 1 21/n 1'
_atom_sites_solution_hydrogens geom
_atom_sites_solution_primary heavy
_atom_sites_solution_secondary difmap
_audit_creation_method SHELXL-97
_cell_angle_alpha 90.00
_cell_angle_beta 94.21(6)
_cell_angle_gamma 90.00
_cell_formula_units_Z 4
_cell_length_a 6.198(5)
_cell_length_b 19.476(13)
_cell_length_c 12.273(10)
_cell_measurement_reflns_used 14
_cell_measurement_temperature 298(2)
_cell_measurement_theta_max 11.6
_cell_measurement_theta_min 10.5
_cell_volume 1478(2)
_computing_cell_refinement 'Nicolet P3 Software'
_computing_data_collection 'Nicolet P3 Software (Nicolet, 1980)'
_computing_data_reduction 'RDNIC (Howie, 1980)'
_computing_molecular_graphics 'ORTEP-3 for Windows (Farrugia, 1997)'
_computing_publication_material 'SHELXL97 and PLATON (Spek, 2003)'
_computing_structure_refinement 'SHELXL97 (Sheldrick, 1997)'
_computing_structure_solution 'SHELXS86 (Sheldrick, 1990)'
_diffrn_ambient_temperature 298(2)
_diffrn_measured_fraction_theta_full 1.000
_diffrn_measured_fraction_theta_max 1.000
_diffrn_measurement_device_type 'Nicolet P3'
_diffrn_measurement_method \w
_diffrn_radiation_monochromator graphite
_diffrn_radiation_source 'normal-focus sealed tube'
_diffrn_radiation_type MoK\a
_diffrn_radiation_wavelength 0.71073
_diffrn_reflns_av_R_equivalents 0.0156
_diffrn_reflns_av_sigmaI/netI 0.0356
_diffrn_reflns_limit_h_max 8
_diffrn_reflns_limit_h_min 0
_diffrn_reflns_limit_k_max 27
_diffrn_reflns_limit_k_min 0
_diffrn_reflns_limit_l_max 17
_diffrn_reflns_limit_l_min -17
_diffrn_reflns_number 4669
_diffrn_reflns_theta_full 30.00
_diffrn_reflns_theta_max 30.00
_diffrn_reflns_theta_min 1.97
_diffrn_standards_decay_% 0
_diffrn_standards_interval_count 50
_diffrn_standards_number 2
_exptl_absorpt_coefficient_mu 0.889
_exptl_absorpt_correction_type none
_exptl_crystal_colour yellow
_exptl_crystal_density_diffrn 1.350
_exptl_crystal_density_method 'not measured'
_exptl_crystal_description block
_exptl_crystal_F_000 632
_exptl_crystal_size_max 0.60
_exptl_crystal_size_mid 0.58
_exptl_crystal_size_min 0.34
_refine_diff_density_max 0.384
_refine_diff_density_min -0.527
_refine_ls_extinction_method none
_refine_ls_goodness_of_fit_ref 1.049
_refine_ls_hydrogen_treatment constr
_refine_ls_matrix_type full
_refine_ls_number_parameters 180
_refine_ls_number_reflns 4318
_refine_ls_number_restraints 0
_refine_ls_restrained_S_all 1.049
_refine_ls_R_factor_all 0.0681
_refine_ls_R_factor_gt 0.0469
_refine_ls_shift/su_max <0.001
_refine_ls_shift/su_mean 0.000
_refine_ls_structure_factor_coef Fsqd
_refine_ls_weighting_details 'calc w = 1/[\s^2^(Fo^2^)+(0.0698P)^2^+0.2713P] where P = (Fo^2^+2Fc^2^)/3'
_refine_ls_weighting_scheme calc
_refine_ls_wR_factor_gt 0.1219
_refine_ls_wR_factor_ref 0.1325
_reflns_number_gt 3177
_reflns_number_total 4318
_reflns_threshold_expression I>2\s(I)
_cod_data_source_file wn6175.cif
_cod_data_source_block I
_cod_original_sg_symbol_H-M 'P 21/n'
_cod_database_code 2202956
_cod_database_fobs_code 2202956

loop_
_symmetry_equiv_pos_as_xyz
'x, y, z'
'x+1/2, -y+1/2, z+1/2'
'-x, -y, -z'
'-x-1/2, y-1/2, -z-1/2'

loop_
_atom_site_label
_atom_site_fract_x
_atom_site_fract_y
_atom_site_fract_z
_atom_site_U_iso_or_equiv
_atom_site_adp_type
_atom_site_calc_flag
_atom_site_refinement_flags
_atom_site_occupancy
_atom_site_disorder_assembly
_atom_site_disorder_group
_atom_site_type_symbol
Mn1 0.13086(5) 0.035414(16) 0.27508(3) 0.04136(12) Uani d . 1 A . Mn
C1 -0.0693(4) 0.12211(11) 0.3236(2) 0.0490(5) Uani d . 1 A . C
H1 -0.1304 0.0840 0.3551 0.059 Uiso calc R 1 . . H
C2 0.0184(5) 0.17883(13) 0.3975(2) 0.0650(7) Uani d . 1 A . C
H2A 0.1384 0.2011 0.3653 0.078 Uiso calc R 1 . . H
H2B 0.0712 0.1599 0.4675 0.078 Uiso calc R 1 . . H
C3 -0.1619(7) 0.23189(17) 0.4141(3) 0.0943(11) Uani d . 1 . . C
H3A -0.0957 0.2725 0.4478 0.113 Uiso calc PR 0.687(8) A 1 H
H3B -0.2583 0.2128 0.4650 0.113 Uiso calc PR 0.687(8) A 1 H
H3C -0.1360 0.2533 0.4852 0.113 Uiso calc PR 0.313(8) A 2 H
H3D -0.3006 0.2087 0.4123 0.113 Uiso calc PR 0.313(8) A 2 H
C4 -0.2997(10) 0.2542(3) 0.3089(7) 0.107(3) Uani d P 0.687(8) A 1 C
H4A -0.3781 0.2145 0.2791 0.128 Uiso calc PR 0.687(8) A 1 H
H4B -0.4057 0.2877 0.3288 0.128 Uiso calc PR 0.687(8) A 1 H
C4A -0.169(3) 0.2878(9) 0.3240(13) 0.107 Uiso d P 0.313(8) A 2 C
H4C -0.0223 0.3017 0.3113 0.128 Uiso calc PR 0.313(8) A 2 H
H4D -0.2454 0.3278 0.3481 0.128 Uiso calc PR 0.313(8) A 2 H
C5 -0.1735(13) 0.2842(3) 0.2220(7) 0.107(3) Uani d P 0.687(8) A 1 C
H5A -0.0331 0.2979 0.2550 0.129 Uiso calc PR 0.687(8) A 1 H
H5B -0.2468 0.3255 0.1952 0.129 Uiso calc PR 0.687(8) A 1 H
C5A -0.284(3) 0.2599(10) 0.2153(15) 0.107 Uiso d P 0.313(8) A 2 C
H5C -0.3699 0.2203 0.2327 0.129 Uiso calc PR 0.313(8) A 2 H
H5D -0.3834 0.2949 0.1858 0.129 Uiso calc PR 0.313(8) A 2 H
C6 -0.1379(8) 0.23922(18) 0.1260(3) 0.1059(13) Uani d . 1 . . C
H6A -0.0905 0.2675 0.0672 0.127 Uiso calc PR 0.687(8) A 1 H
H6B -0.2745 0.2183 0.1006 0.127 Uiso calc PR 0.687(8) A 1 H
H6C -0.0607 0.2799 0.1050 0.127 Uiso calc PR 0.313(8) A 2 H
H6D -0.2301 0.2250 0.0627 0.127 Uiso calc PR 0.313(8) A 2 H
C7 0.0297(6) 0.18220(15) 0.1512(3) 0.0756(8) Uani d . 1 A . C
H7A 0.0806 0.1653 0.0833 0.091 Uiso calc R 1 . . H
H7B 0.1527 0.2010 0.1946 0.091 Uiso calc R 1 . . H
C8 -0.0635(4) 0.12390(12) 0.2116(2) 0.0509(5) Uani d . 1 . . C
H8 -0.1206 0.0868 0.1714 0.061 Uiso calc R 1 A . H
C9 0.1261(5) -0.06411(13) 0.1961(2) 0.0574(6) Uani d . 1 . . C
C10 0.2007(5) -0.07039(12) 0.3049(2) 0.0629(7) Uani d . 1 A . C
H10 0.3372 -0.0858 0.3304 0.076 Uiso calc R 1 . . H
C11 0.0370(9) -0.04978(15) 0.3693(3) 0.0928(14) Uani d . 1 . . C
H11 0.0443 -0.0491 0.4453 0.111 Uiso calc R 1 A . H
C12 -0.1394(6) -0.03038(15) 0.2997(5) 0.1042(17) Uani d . 1 A . C
H12 -0.2717 -0.0146 0.3208 0.125 Uiso calc R 1 . . H
C13 -0.0830(6) -0.03880(14) 0.1931(4) 0.0821(10) Uani d . 1 A . C
H13 -0.1708 -0.0291 0.1302 0.098 Uiso calc R 1 . . H
C14 0.2443(9) -0.0859(2) 0.0996(3) 0.1247(18) Uani d . 1 A . C
H14A 0.3968 -0.0789 0.1152 0.187 Uiso calc R 1 . . H
H14B 0.1951 -0.0590 0.0370 0.187 Uiso calc R 1 . . H
H14C 0.2169 -0.1336 0.0848 0.187 Uiso calc R 1 . . H
C15 0.3180(4) 0.06540(13) 0.3812(2) 0.0535(5) Uani d . 1 . . C
O1 0.4416(3) 0.08206(12) 0.45064(17) 0.0773(6) Uani d . 1 A . O
C16 0.3013(4) 0.06400(14) 0.1749(2) 0.0567(6) Uani d . 1 . . C
O2 0.4153(3) 0.07884(13) 0.10807(18) 0.0864(7) Uani d . 1 A . O

loop_
_atom_site_aniso_label
_atom_site_aniso_U_11
_atom_site_aniso_U_22
_atom_site_aniso_U_33
_atom_site_aniso_U_12
_atom_site_aniso_U_13
_atom_site_aniso_U_23
Mn1 0.03969(17) 0.03585(17) 0.04957(19) -0.00130(12) 0.01031(12) 0.00070(13)
C1 0.0495(12) 0.0346(10) 0.0647(14) 0.0013(8) 0.0166(10) 0.0013(9)
C2 0.0876(19) 0.0462(13) 0.0616(15) 0.0078(13) 0.0089(13) -0.0090(11)
C3 0.124(3) 0.0624(18) 0.099(3) 0.027(2) 0.027(2) -0.0166(18)
C4 0.077(3) 0.066(3) 0.183(7) 0.031(3) 0.044(4) -0.007(4)
C5 0.112(5) 0.047(3) 0.163(7) 0.031(3) 0.016(5) 0.022(3)
C6 0.152(4) 0.069(2) 0.096(3) 0.034(2) 0.004(3) 0.0315(19)
C7 0.096(2) 0.0614(16) 0.0705(17) 0.0105(15) 0.0174(16) 0.0236(14)
C8 0.0493(11) 0.0425(11) 0.0599(13) 0.0039(9) -0.0020(10) 0.0000(9)
C9 0.0766(17) 0.0430(12) 0.0529(13) -0.0056(11) 0.0074(11) -0.0085(10)
C10 0.0835(18) 0.0401(12) 0.0640(15) 0.0086(12) -0.0028(13) -0.0007(10)
C11 0.172(4) 0.0428(14) 0.0709(19) -0.0247(19) 0.058(2) -0.0031(13)
C12 0.074(2) 0.0391(14) 0.208(5) -0.0153(14) 0.069(3) -0.012(2)
C13 0.0666(18) 0.0457(14) 0.128(3) -0.0123(13) -0.0303(19) 0.0029(16)
C14 0.211(5) 0.087(3) 0.084(2) -0.018(3) 0.060(3) -0.035(2)
C15 0.0466(12) 0.0554(13) 0.0590(14) 0.0013(10) 0.0081(10) 0.0055(11)
O1 0.0605(11) 0.0977(16) 0.0713(13) -0.0065(11) -0.0109(10) -0.0002(11)
C16 0.0475(12) 0.0608(14) 0.0633(15) -0.0024(11) 0.0138(11) -0.0014(11)
O2 0.0729(13) 0.1103(18) 0.0810(14) -0.0134(12) 0.0392(11) 0.0037(12)

loop_
_atom_type_symbol
_atom_type_description
_atom_type_scat_dispersion_real
_atom_type_scat_dispersion_imag
_atom_type_scat_source
C C 0.0033 0.0016 'International Tables Vol C Tables 4.2.6.8 and 6.1.1.4'
H H 0.0000 0.0000 'International Tables Vol C Tables 4.2.6.8 and 6.1.1.4'
Mn Mn 0.3368 0.7283 'International Tables Vol C Tables 4.2.6.8 and 6.1.1.4'
O O 0.0106 0.0060 'International Tables Vol C Tables 4.2.6.8 and 6.1.1.4'

loop_
_geom_angle_atom_site_label_1
_geom_angle_atom_site_label_2
_geom_angle_atom_site_label_3
_geom_angle
C16 Mn1 C15 90.85(13)
C16 Mn1 C11 145.52(14)
C15 Mn1 C11 92.72(16)
C16 Mn1 C10 107.42(12)
C15 Mn1 C10 94.51(12)
C11 Mn1 C10 38.11(13)
C16 Mn1 C12 142.90(18)
C15 Mn1 C12 124.50(19)
C11 Mn1 C12 37.93(17)
C10 Mn1 C12 63.24(14)
C16 Mn1 C13 105.32(16)
C15 Mn1 C13 155.02(13)
C11 Mn1 C13 63.17(16)
C10 Mn1 C13 62.80(12)
C12 Mn1 C13 37.64(18)
C16 Mn1 C9 87.70(12)
C15 Mn1 C9 127.48(11)
C11 Mn1 C9 63.28(12)
C10 Mn1 C9 37.61(11)
C12 Mn1 C9 62.88(13)
C13 Mn1 C9 37.32(12)
C16 Mn1 C1 108.87(11)
C15 Mn1 C1 84.27(11)
C11 Mn1 C1 105.60(13)
C10 Mn1 C1 143.70(10)
C12 Mn1 C1 87.64(12)
C13 Mn1 C1 107.50(13)
C9 Mn1 C1 144.82(11)
C16 Mn1 C8 81.23(12)
C15 Mn1 C8 108.13(11)
C11 Mn1 C8 129.47(16)
C10 Mn1 C8 155.83(11)
C12 Mn1 C8 95.99(15)
C13 Mn1 C8 93.31(12)
C9 Mn1 C8 123.40(11)
C1 Mn1 C8 36.37(9)
C8 C1 C2 123.2(2)
C8 C1 Mn1 72.14(13)
C2 C1 Mn1 122.67(18)
C8 C1 H1 118.4
C2 C1 H1 118.4
Mn1 C1 H1 75.8
C1 C2 C3 109.7(3)
C1 C2 H2A 109.7
C3 C2 H2A 109.7
C1 C2 H2B 109.7
C3 C2 H2B 109.7
H2A C2 H2B 108.2
C2 C3 C4A 110.9(7)
C2 C3 C4 115.8(3)
C2 C3 H3A 108.3
C4 C3 H3A 108.3
C2 C3 H3B 108.3
C4 C3 H3B 108.3
H3A C3 H3B 107.4
C2 C3 H3C 109.5
C4A C3 H3C 109.5
C2 C3 H3D 109.5
C4A C3 H3D 109.5
H3C C3 H3D 108.0
C5 C4 C3 114.8(6)
C5 C4 H4A 108.6
C3 C4 H4A 108.6
C5 C4 H4B 108.6
C3 C4 H4B 108.6
H4A C4 H4B 107.6
C3 C4A C5A 110.6(15)
C3 C4A H4C 109.5
C5A C4A H4C 109.5
C3 C4A H4D 109.5
C5A C4A H4D 109.5
H4C C4A H4D 108.1
C4 C5 C6 116.7(6)
C4 C5 H5A 108.1
C6 C5 H5A 108.1
C4 C5 H5B 108.1
C6 C5 H5B 108.1
H5A C5 H5B 107.3
C6 C5A C4A 116.5(15)
C6 C5A H5C 108.2
C4A C5A H5C 108.2
C6 C5A H5D 108.2
C4A C5A H5D 108.2
H5C C5A H5D 107.3
C5 C6 C7 113.6(4)
C5A C6 C7 118.3(7)
C5 C6 H6A 108.8
C7 C6 H6A 108.8
C5 C6 H6B 108.8
C7 C6 H6B 108.8
H6A C6 H6B 107.7
C5A C6 H6C 107.7
C7 C6 H6C 107.7
C5A C6 H6D 107.7
C7 C6 H6D 107.7
H6C C6 H6D 107.1
C8 C7 C6 111.6(3)
C8 C7 H7A 109.3
C6 C7 H7A 109.3
C8 C7 H7B 109.3
C6 C7 H7B 109.3
H7A C7 H7B 108.0
C1 C8 C7 123.6(2)
C1 C8 Mn1 71.49(13)
C7 C8 Mn1 123.12(19)
C1 C8 H8 118.2
C7 C8 H8 118.2
Mn1 C8 H8 76.0
C13 C9 C10 107.6(3)
C13 C9 C14 126.2(4)
C10 C9 C14 126.0(3)
C13 C9 Mn1 71.06(16)
C10 C9 Mn1 69.83(14)
C14 C9 Mn1 128.0(2)
C9 C10 C11 108.5(3)
C9 C10 Mn1 72.55(15)
C11 C10 Mn1 70.80(16)
C9 C10 H10 125.8
C11 C10 H10 125.8
Mn1 C10 H10 122.5
C12 C11 C10 107.6(3)
C12 C11 Mn1 71.81(18)
C10 C11 Mn1 71.09(16)
C12 C11 H11 126.2
C10 C11 H11 126.2
Mn1 C11 H11 122.6
C13 C12 C11 107.8(3)
C13 C12 Mn1 71.62(18)
C11 C12 Mn1 70.26(19)
C13 C12 H12 126.1
C11 C12 H12 126.1
Mn1 C12 H12 123.7
C9 C13 C12 108.5(3)
C9 C13 Mn1 71.61(16)
C12 C13 Mn1 70.74(19)
C9 C13 H13 125.8
C12 C13 H13 125.8
Mn1 C13 H13 123.5
C9 C14 H14A 109.5
C9 C14 H14B 109.5
H14A C14 H14B 109.5
C9 C14 H14C 109.5
H14A C14 H14C 109.5
H14B C14 H14C 109.5
O1 C15 Mn1 177.2(2)
O2 C16 Mn1 176.1(3)

loop_
_geom_bond_atom_site_label_1
_geom_bond_atom_site_label_2
_geom_bond_site_symmetry_2
_geom_bond_distance
_geom_bond_publ_flag
Mn1 C16 . 1.768(3) ?
Mn1 C15 . 1.778(3) ?
Mn1 C11 . 2.128(3) ?
Mn1 C10 . 2.132(3) ?
Mn1 C12 . 2.148(3) ?
Mn1 C13 . 2.159(3) ?
Mn1 C9 . 2.166(3) ?
Mn1 C1 . 2.203(2) ?
Mn1 C8 . 2.211(3) ?
C1 C8 . 1.378(3) ?
C1 C2 . 1.505(3) ?
C1 H1 . 0.9300 ?
C2 C3 . 1.546(4) ?
C2 H2A . 0.9700 ?
C2 H2B . 0.9700 ?
C3 C4A . 1.551(17) ?
C3 C4 . 1.558(9) ?
C3 H3A . 0.9700 ?
C3 H3B . 0.9700 ?
C3 H3C . 0.9700 ?
C3 H3D . 0.9700 ?
C4 C5 . 1.488(10) ?
C4 H4A . 0.9700 ?
C4 H4B . 0.9700 ?
C4A C5A . 1.56(3) ?
C4A H4C . 0.9700 ?
C4A H4D . 0.9700 ?
C5 C6 . 1.498(8) ?
C5 H5A . 0.9700 ?
C5 H5B . 0.9700 ?
C5A C6 . 1.527(18) ?
C5A H5C . 0.9700 ?
C5A H5D . 0.9700 ?
C6 C7 . 1.536(5) ?
C6 H6A . 0.9700 ?
C6 H6B . 0.9700 ?
C6 H6C . 0.9700 ?
C6 H6D . 0.9700 ?
C7 C8 . 1.495(4) ?
C7 H7A . 0.9700 ?
C7 H7B . 0.9700 ?
C8 H8 . 0.9300 ?
C9 C13 . 1.384(4) ?
C9 C10 . 1.386(4) ?
C9 C14 . 1.498(4) ?
C10 C11 . 1.391(5) ?
C10 H10 . 0.9300 ?
C11 C12 . 1.390(6) ?
C11 H11 . 0.9300 ?
C12 C13 . 1.390(7) ?
C12 H12 . 0.9300 ?
C13 H13 . 0.9300 ?
C14 H14A . 0.9600 ?
C14 H14B . 0.9600 ?
C14 H14C . 0.9600 ?
C15 O1 . 1.150(3) ?
C16 O2 . 1.158(3) ?

loop_
_geom_torsion_atom_site_label_1
_geom_torsion_atom_site_label_2
_geom_torsion_atom_site_label_3
_geom_torsion_atom_site_label_4
_geom_torsion
C8 C1 C2 C3 90.1(3)
C1 C2 C3 C4A -88.4(8)
C1 C2 C3 C4 -45.6(5)
C2 C3 C4 C5 -57.7(6)
C2 C3 C4A C5A 78.1(14)
C3 C4 C5 C6 104.1(8)
C3 C4A C5A C6 -102.6(17)
C4 C5 C6 C7 -74.0(8)
C4A C5A C6 C7 60.1(18)
C5 C6 C7 C8 77.9(5)
C5A C6 C7 C8 42.7(9)
C2 C1 C8 C7 -0.2(4)
C6 C7 C8 C1 -86.2(4)
C13 C9 C10 C11 0.7(3)
C14 C9 C10 C11 -175.0(3)
C9 C10 C11 C12 -0.2(3)
C10 C11 C12 C13 -0.3(3)
C10 C9 C13 C12 -0.9(3)
C14 C9 C13 C12 174.8(3)
C11 C12 C13 C9 0.8(3)
